data_4024148
loop_
_publ_author_name
'Medha N. Kamat'
'Nigam P. Rath'
'Alexei V. Demchenko'

_publ_section_title
;
 Versatile Synthesis and Mechanism of Activation of S-Benzoxazolyl
 Glycosides
;
_journal_name_full 'Journal of Organic Chemistry'
_journal_page_first 6938
_journal_page_last 6946
_journal_paper_doi 10.1021/jo0711844
_journal_volume 72
_journal_year 2007
_chemical_formula_sum 'C41 H31 N O10 S'
_chemical_formula_weight 729.73
_chemical_name_systematic
; 
 ? 
;
_space_group_IT_number 1
_symmetry_cell_setting triclinic
_symmetry_space_group_name_Hall 'P 1'
_symmetry_space_group_name_H-M 'P 1'
_atom_sites_solution_hydrogens geom
_atom_sites_solution_primary direct
_atom_sites_solution_secondary difmap
_audit_creation_method SHELXL-97
_cell_angle_alpha 63.5840(10)
_cell_angle_beta 86.746(2)
_cell_angle_gamma 72.257(2)
_cell_formula_units_Z 2
_cell_length_a 10.5853(3)
_cell_length_b 14.0278(4)
_cell_length_c 14.5458(4)
_cell_measurement_reflns_used 9043
_cell_measurement_temperature 170(2)
_cell_measurement_theta_max 27.6
_cell_measurement_theta_min 2.2
_cell_volume 1834.47(9)
_computing_cell_refinement 'Bruker SMART'
_computing_data_collection 'Bruker SMART'
_computing_data_reduction 'Bruker SAINT'
_computing_molecular_graphics 'Bruker-SHELXTL (Sheldrick, 2003)'
_computing_publication_material 'Bruker-SHELXTL (Sheldrick, 2003)'
_computing_structure_refinement 'Bruker-SHELXTL (Sheldrick, 2003)'
_computing_structure_solution 'Bruker-SHELXTL (Sheldrick, 2003)'
_diffrn_ambient_temperature 170(2)
_diffrn_measured_fraction_theta_full 0.995
_diffrn_measured_fraction_theta_max 0.995
_diffrn_measurement_device_type 'CCD area detector'
_diffrn_measurement_method 'phi and omega scans'
_diffrn_radiation_monochromator graphite
_diffrn_radiation_source 'normal-focus sealed tube'
_diffrn_radiation_type MoK\a
_diffrn_radiation_wavelength 0.71073
_diffrn_reflns_av_R_equivalents 0.0038
_diffrn_reflns_av_sigmaI/netI 0.0639
_diffrn_reflns_limit_h_max 13
_diffrn_reflns_limit_h_min -13
_diffrn_reflns_limit_k_max 17
_diffrn_reflns_limit_k_min -17
_diffrn_reflns_limit_l_max 18
_diffrn_reflns_limit_l_min -18
_diffrn_reflns_number 33403
_diffrn_reflns_theta_full 27.00
_diffrn_reflns_theta_max 27.00
_diffrn_reflns_theta_min 1.57
_exptl_absorpt_coefficient_mu 0.149
_exptl_absorpt_correction_T_max 0.9594
_exptl_absorpt_correction_T_min 0.9511
_exptl_absorpt_correction_type none
_exptl_crystal_colour colorless
_exptl_crystal_density_diffrn 1.321
_exptl_crystal_density_meas ?
_exptl_crystal_density_method 'not measured'
_exptl_crystal_description rectangular
_exptl_crystal_F_000 760
_exptl_crystal_size_max 0.34
_exptl_crystal_size_mid 0.30
_exptl_crystal_size_min 0.28
_refine_diff_density_max 0.703
_refine_diff_density_min -0.611
_refine_diff_density_rms 0.065
_refine_ls_abs_structure_details 'Flack H D (1983), Acta Cryst. A39, 876-881'
_refine_ls_abs_structure_Flack 0.00(11)
_refine_ls_extinction_method none
_refine_ls_goodness_of_fit_ref 1.023
_refine_ls_hydrogen_treatment noref
_refine_ls_matrix_type full
_refine_ls_number_parameters 956
_refine_ls_number_reflns 15078
_refine_ls_number_restraints 12
_refine_ls_restrained_S_all 1.024
_refine_ls_R_factor_all 0.1256
_refine_ls_R_factor_gt 0.0769
_refine_ls_shift/su_max 0.001
_refine_ls_shift/su_mean 0.000
_refine_ls_structure_factor_coef Fsqd
_refine_ls_weighting_details 'calc w=1/[\s^2^(Fo^2^)+(0.0973P)^2^+2.3337P] where P=(Fo^2^+2Fc^2^)/3'
_refine_ls_weighting_scheme calc
_refine_ls_wR_factor_gt 0.1891
_refine_ls_wR_factor_ref 0.2234
_reflns_number_gt 9875
_reflns_number_total 15078
_reflns_threshold_expression >2sigma(I)
_cod_data_source_file jo0711844-File004.cif
_cod_data_source_block d2003
_cod_depositor_comments
;
The following automatic conversions were performed:
'_symmetry_cell_setting' value 'Triclinic' changed to 'triclinic'
according to '/home/saulius/struct/CIF-dictionaries/cif_core.dic'
dictionary named 'cif_core.dic' version 2.4.1 from 2010-06-29.

Automatic conversion script
Id: cif_fix_enum 1527 2010-12-29 10:47:43Z saulius 

The following automatic conversions were performed:

'_exptl_crystal_density_meas' value 'no' was changed to '?' - the
value is perceived as not measured.

Automatic conversion script
Id: cif_fix_values 3008 2015-01-20 13:52:24Z robertas 
;
_cod_database_code 4024148

loop_
_symmetry_equiv_pos_as_xyz
'x, y, z'

loop_
_atom_site_label
_atom_site_type_symbol
_atom_site_fract_x
_atom_site_fract_y
_atom_site_fract_z
_atom_site_U_iso_or_equiv
_atom_site_adp_type
_atom_site_occupancy
_atom_site_symmetry_multiplicity
_atom_site_calc_flag
_atom_site_refinement_flags
_atom_site_disorder_assembly
_atom_site_disorder_group
S1 S 1.06579(16) 0.67138(16) 0.66512(11) 0.0611(5) Uani 1 1 d . . .
O1 O 1.1258(3) 0.6508(3) 0.4975(3) 0.0425(9) Uani 1 1 d . . .
O2 O 1.1233(4) 0.4717(5) 0.8216(3) 0.0691(14) Uani 1 1 d . . .
O3 O 0.8682(4) 0.8983(4) 0.4934(3) 0.0509(10) Uani 1 1 d . . .
O4 O 0.9880(4) 0.9260(4) 0.5971(3) 0.0543(10) Uani 1 1 d . . .
O5 O 0.9577(3) 0.9833(3) 0.2967(3) 0.0453(9) Uani 1 1 d . . .
O6 O 0.7708(4) 1.0154(4) 0.2056(4) 0.0718(13) Uani 1 1 d . . .
O7 O 1.0523(3) 0.8265(3) 0.2183(2) 0.0414(9) Uani 1 1 d . . .
O8 O 1.2596(4) 0.8303(4) 0.1837(3) 0.0616(12) Uani 1 1 d . . .
O9 O 1.2159(4) 0.4796(4) 0.4324(3) 0.0529(10) Uani 1 1 d . . .
O10 O 1.0867(7) 0.5002(6) 0.3043(4) 0.105(2) Uani 1 1 d . . .
N1 N 0.9950(5) 0.4873(5) 0.6931(4) 0.0594(14) Uani 1 1 d . . .
C1 C 1.0174(5) 0.7096(5) 0.5334(4) 0.0412(13) Uani 1 1 d . . .
H1A H 0.9365 0.6883 0.5298 0.049 Uiso 1 1 calc R . .
C2 C 0.9892(5) 0.8350(5) 0.4689(4) 0.0448(14) Uani 1 1 d . . .
H2A H 1.0659 0.8573 0.4800 0.054 Uiso 1 1 calc R . .
C3 C 0.9658(5) 0.8672(5) 0.3548(4) 0.0411(12) Uani 1 1 d . . .
H3A H 0.8814 0.8556 0.3413 0.049 Uiso 1 1 calc R . .
C4 C 1.0838(5) 0.7955(5) 0.3247(4) 0.0356(11) Uani 1 1 d . . .
H4A H 1.1671 0.8118 0.3328 0.043 Uiso 1 1 calc R . .
C5 C 1.0993(5) 0.6721(5) 0.3928(4) 0.0376(12) Uani 1 1 d . . .
H5A H 1.0154 0.6563 0.3856 0.045 Uiso 1 1 calc R . .
C6 C 1.0551(6) 0.5366(6) 0.7232(4) 0.0556(17) Uani 1 1 d . . .
C7 C 1.0205(6) 0.3781(6) 0.7786(5) 0.070(2) Uani 1 1 d . . .
C8 C 0.9788(7) 0.2883(7) 0.7920(6) 0.086(3) Uani 1 1 d . . .
H8A H 0.9222 0.2947 0.7397 0.103 Uiso 1 1 calc R . .
C9 C 1.0206(9) 0.1892(8) 0.8826(7) 0.098(3) Uani 1 1 d . . .
H9A H 0.9975 0.1253 0.8921 0.117 Uiso 1 1 calc R . .
C10 C 1.0977(9) 0.1857(9) 0.9597(7) 0.110(4) Uani 1 1 d . . .
H10A H 1.1218 0.1190 1.0230 0.132 Uiso 1 1 calc R . .
C11 C 1.1419(7) 0.2745(8) 0.9495(5) 0.085(3) Uani 1 1 d . . .
H11A H 1.1976 0.2693 1.0016 0.102 Uiso 1 1 calc R . .
C12 C 1.0964(6) 0.3717(7) 0.8554(4) 0.073(2) Uani 1 1 d . . .
C13 C 0.8819(6) 0.9430(6) 0.5568(4) 0.0484(14) Uani 1 1 d . . .
C14 C 0.7532(6) 1.0103(5) 0.5722(4) 0.0447(13) Uani 1 1 d . . .
C15 C 0.7444(8) 1.0251(7) 0.6598(5) 0.071(2) Uani 1 1 d . . .
H15A H 0.8208 0.9940 0.7074 0.085 Uiso 1 1 calc R . .
C16 C 0.6254(9) 1.0849(9) 0.6787(6) 0.099(3) Uani 1 1 d . . .
H16A H 0.6189 1.0909 0.7415 0.118 Uiso 1 1 calc R . .
C17 C 0.5173(8) 1.1355(7) 0.6092(7) 0.082(2) Uani 1 1 d . . .
H17A H 0.4370 1.1798 0.6217 0.099 Uiso 1 1 calc R . .
C18 C 0.5234(7) 1.1226(7) 0.5203(6) 0.074(2) Uani 1 1 d . . .
H18A H 0.4471 1.1582 0.4720 0.089 Uiso 1 1 calc R . .
C19 C 0.6400(6) 1.0584(6) 0.5006(6) 0.0635(18) Uani 1 1 d . . .
H19A H 0.6435 1.0470 0.4407 0.076 Uiso 1 1 calc R . .
C20 C 0.8539(6) 1.0504(6) 0.2235(5) 0.0602(17) Uani 1 1 d . . .
C21 C 0.8523(5) 1.1690(4) 0.1676(5) 0.088(3) Uani 1 1 d G . .
C22 C 0.9433(5) 1.2081(4) 0.1942(4) 0.083(2) Uani 1 1 d G . .
H22A H 1.0072 1.1592 0.2520 0.100 Uiso 1 1 calc R . .
C23 C 0.9409(6) 1.3186(4) 0.1364(6) 0.106(3) Uani 1 1 d G . .
H23A H 1.0031 1.3453 0.1546 0.127 Uiso 1 1 calc R . .
C24 C 0.8475(8) 1.3902(4) 0.0518(7) 0.187(8) Uani 1 1 d G . .
H24A H 0.8458 1.4658 0.0123 0.224 Uiso 1 1 calc R . .
C25 C 0.7565(8) 1.3511(5) 0.0252(6) 0.219(10) Uani 1 1 d G . .
H25A H 0.6926 1.4000 -0.0326 0.262 Uiso 1 1 calc R . .
C26 C 0.7589(6) 1.2405(5) 0.0830(6) 0.142(5) Uani 1 1 d G . .
H26A H 0.6967 1.2138 0.0648 0.170 Uiso 1 1 calc R . .
C27 C 1.1499(5) 0.8436(4) 0.1542(4) 0.0358(11) Uani 1 1 d . . .
C28 C 1.1080(4) 0.8783(4) 0.0481(2) 0.0481(14) Uani 1 1 d G . .
C29 C 0.9780(4) 0.8967(6) 0.0157(3) 0.092(3) Uani 1 1 d G . .
H29A H 0.9113 0.8925 0.0627 0.111 Uiso 1 1 calc R . .
C30 C 0.9455(5) 0.9213(9) -0.0853(3) 0.181(8) Uani 1 1 d G . .
H30A H 0.8567 0.9339 -0.1075 0.218 Uiso 1 1 calc R . .
C31 C 1.0431(7) 0.9275(9) -0.1540(3) 0.226(11) Uani 1 1 d G . .
H31A H 1.0209 0.9443 -0.2231 0.271 Uiso 1 1 calc R . .
C32 C 1.1731(5) 0.9091(7) -0.1216(3) 0.127(5) Uani 1 1 d G . .
H32A H 1.2398 0.9134 -0.1685 0.153 Uiso 1 1 calc R . .
C33 C 1.2056(4) 0.8846(5) -0.0205(3) 0.0648(19) Uani 1 1 d G . .
H33A H 1.2944 0.8720 0.0016 0.078 Uiso 1 1 calc R . .
C34 C 1.2157(5) 0.5941(5) 0.3713(4) 0.0473(14) Uani 1 1 d . . .
H34A H 1.2097 0.6131 0.2972 0.057 Uiso 1 1 calc R . .
H34B H 1.2997 0.6023 0.3886 0.057 Uiso 1 1 calc R . .
C35 C 1.1476(8) 0.4408(7) 0.3889(5) 0.0659(19) Uani 1 1 d . . .
C36 C 1.1468(8) 0.3254(7) 0.4592(5) 0.0653(19) Uani 1 1 d . . .
C37 C 1.1148(10) 0.2610(8) 0.4174(6) 0.094(3) Uani 1 1 d . . .
H37A H 1.0940 0.2920 0.3452 0.113 Uiso 1 1 calc R . .
C38 C 1.1136(11) 0.1553(8) 0.4797(7) 0.097(3) Uani 1 1 d . . .
H38A H 1.0970 0.1114 0.4502 0.116 Uiso 1 1 calc R . .
C39 C 1.1356(10) 0.1118(7) 0.5818(6) 0.086(3) Uani 1 1 d . . .
H39A H 1.1311 0.0385 0.6242 0.103 Uiso 1 1 calc R . .
C40 C 1.1648(7) 0.1717(6) 0.6267(5) 0.0662(18) Uani 1 1 d . . .
H40A H 1.1801 0.1400 0.6995 0.079 Uiso 1 1 calc R . .
C41 C 1.1719(6) 0.2808(5) 0.5635(5) 0.0546(15) Uani 1 1 d . . .
H41A H 1.1937 0.3225 0.5933 0.066 Uiso 1 1 calc R . .
S1' S 0.31049(14) 1.14172(12) 0.25345(13) 0.0485(4) Uani 1 1 d . A .
O1' O 0.4146(3) 1.0826(3) 0.1114(3) 0.0405(8) Uani 1 1 d . . .
O2' O 0.4873(6) 1.2486(5) 0.2355(5) 0.0539(16) Uani 0.665(6) 1 d P A 1
O3' O 0.4884(3) 0.8972(3) 0.3875(3) 0.0372(8) Uani 1 1 d . . .
O4' O 0.2779(4) 0.8967(4) 0.4226(4) 0.0597(11) Uani 1 1 d . . .
O5' O 0.5765(3) 0.7453(3) 0.3011(3) 0.0351(7) Uani 1 1 d . . .
O6' O 0.7673(4) 0.7062(3) 0.3904(3) 0.0570(11) Uani 1 1 d . . .
O7' O 0.6596(3) 0.8355(3) 0.1037(3) 0.0382(8) Uani 1 1 d . . .
O8' O 0.5341(4) 0.8191(3) -0.0066(3) 0.0475(9) Uani 1 1 d . . .
O9' O 0.5008(4) 1.1771(3) -0.0955(3) 0.0547(10) Uani 1 1 d . . .
O10' O 0.3565(5) 1.2255(4) -0.2269(3) 0.0674(12) Uani 1 1 d . . .
N1' N 0.2880(8) 1.3617(6) 0.1523(7) 0.062(2) Uani 0.665(6) 1 d P A 1
C1' C 0.4449(5) 1.0538(4) 0.2156(4) 0.0381(12) Uani 1 1 d . . .
H1'A H 0.5310 1.0659 0.2239 0.046 Uiso 1 1 calc R . .
C2' C 0.4549(5) 0.9305(4) 0.2813(4) 0.0353(11) Uani 1 1 d . . .
H2'A H 0.3695 0.9176 0.2726 0.042 Uiso 1 1 calc R . .
C3' C 0.5674(5) 0.8625(4) 0.2456(4) 0.0317(10) Uani 1 1 d . . .
H3'A H 0.6532 0.8727 0.2582 0.038 Uiso 1 1 calc R . .
C4' C 0.5411(5) 0.8978(4) 0.1321(4) 0.0358(11) Uani 1 1 d . . .
H4'A H 0.4614 0.8797 0.1196 0.043 Uiso 1 1 calc R . .
C5' C 0.5207(5) 1.0235(4) 0.0705(4) 0.0374(11) Uani 1 1 d . . .
H5'A H 0.6048 1.0394 0.0770 0.045 Uiso 1 1 calc R . .
C6' C 0.3562(5) 1.2630(4) 0.2031(4) 0.0425(12) Uani 1 1 d . . .
C7' C 0.3694(4) 1.4271(4) 0.1492(5) 0.0622(18) Uani 1 1 d GD . .
C8' C 0.3485(5) 1.5420(4) 0.1026(6) 0.175(7) Uani 1 1 d GD A .
H8'A H 0.2634 1.5926 0.0696 0.210 Uiso 1 1 calc R B 1
C9' C 0.4522(7) 1.5828(4) 0.1042(8) 0.113(6) Uani 0.665(6) 1 d PG A 1
H9'A H 0.4379 1.6613 0.0723 0.136 Uiso 0.665(6) 1 calc PR A 1
C10' C 0.5768(6) 1.5088(6) 0.1524(7) 0.076(3) Uani 0.665(6) 1 d PG A 1
H10B H 0.6477 1.5368 0.1535 0.091 Uiso 0.665(6) 1 calc PR A 1
C11' C 0.5977(4) 1.3940(5) 0.1990(6) 0.072(3) Uani 0.665(6) 1 d PG A 1
H11B H 0.6829 1.3434 0.2320 0.086 Uiso 0.665(6) 1 calc PR A 1
C12' C 0.4940(5) 1.3531(3) 0.1974(5) 0.049(2) Uani 0.665(6) 1 d PG A 1
C13' C 0.3917(5) 0.8789(5) 0.4517(5) 0.0438(13) Uani 1 1 d . . .
C14' C 0.4392(4) 0.8351(5) 0.5608(3) 0.0587(18) Uani 1 1 d G . .
C15' C 0.3501(4) 0.8104(6) 0.6353(4) 0.098(3) Uani 1 1 d G . .
H15B H 0.2588 0.8284 0.6152 0.118 Uiso 1 1 calc R . .
C16' C 0.3948(7) 0.7596(8) 0.7392(4) 0.203(9) Uani 1 1 d G . .
H16B H 0.3339 0.7428 0.7901 0.243 Uiso 1 1 calc R . .
C17' C 0.5285(7) 0.7333(9) 0.7686(3) 0.249(12) Uani 1 1 d G . .
H17B H 0.5590 0.6986 0.8396 0.299 Uiso 1 1 calc R . .
C18' C 0.6175(5) 0.7579(8) 0.6941(4) 0.214(10) Uani 1 1 d G . .
H18B H 0.7089 0.7400 0.7142 0.257 Uiso 1 1 calc R . .
C19' C 0.5729(4) 0.8088(6) 0.5902(3) 0.094(3) Uani 1 1 d G . .
H19B H 0.6338 0.8256 0.5393 0.113 Uiso 1 1 calc R . .
C20' C 0.6858(5) 0.6758(5) 0.3672(4) 0.0393(12) Uani 1 1 d . . .
C21' C 0.6895(5) 0.5577(5) 0.4074(5) 0.0538(16) Uani 1 1 d . . .
C22' C 0.7944(7) 0.4730(6) 0.4787(6) 0.080(3) Uani 1 1 d . . .
H22B H 0.8596 0.4920 0.5034 0.096 Uiso 1 1 calc R . .
C23' C 0.8039(9) 0.3620(7) 0.5135(9) 0.130(5) Uani 1 1 d . . .
H23B H 0.8791 0.3047 0.5578 0.156 Uiso 1 1 calc R . .
C24' C 0.7077(11) 0.3350(7) 0.4852(12) 0.190(9) Uani 1 1 d . . .
H24B H 0.7108 0.2587 0.5141 0.228 Uiso 1 1 calc R . .
C25' C 0.6029(12) 0.4176(7) 0.4137(11) 0.156(6) Uani 1 1 d . . .
H25B H 0.5371 0.3975 0.3910 0.187 Uiso 1 1 calc R . .
C26' C 0.5947(8) 0.5288(6) 0.3758(8) 0.094(3) Uani 1 1 d . . .
H26B H 0.5226 0.5854 0.3275 0.112 Uiso 1 1 calc R . .
C27' C 0.6420(5) 0.7975(4) 0.0360(4) 0.0377(11) Uani 1 1 d . . .
C28' C 0.7689(6) 0.7299(5) 0.0185(4) 0.0522(15) Uani 1 1 d . . .
C29' C 0.8747(6) 0.6646(5) 0.0937(5) 0.0561(16) Uani 1 1 d . . .
H29B H 0.8680 0.6637 0.1595 0.067 Uiso 1 1 calc R . .
C30' C 0.9900(8) 0.6008(8) 0.0737(6) 0.093(3) Uani 1 1 d . . .
H30B H 1.0607 0.5536 0.1267 0.112 Uiso 1 1 calc R . .
C31' C 1.0030(8) 0.6049(11) -0.0219(8) 0.135(5) Uani 1 1 d . . .
H31B H 1.0833 0.5617 -0.0355 0.162 Uiso 1 1 calc R . .
C32' C 0.8992(8) 0.6721(11) -0.0992(7) 0.122(4) Uani 1 1 d . . .
H32B H 0.9089 0.6759 -0.1660 0.147 Uiso 1 1 calc R . .
C33' C 0.7822(7) 0.7331(8) -0.0788(5) 0.086(3) Uani 1 1 d . . .
H33B H 0.7102 0.7775 -0.1311 0.103 Uiso 1 1 calc R . .
C34' C 0.4762(6) 1.0692(5) -0.0420(4) 0.0481(14) Uani 1 1 d . . .
H34C H 0.5273 1.0173 -0.0696 0.058 Uiso 1 1 calc R . .
H34D H 0.3803 1.0790 -0.0508 0.058 Uiso 1 1 calc R . .
C35' C 0.4364(6) 1.2468(5) -0.1897(4) 0.0486(14) Uani 1 1 d . . .
C36' C 0.4779(7) 1.3494(5) -0.2408(5) 0.0624(18) Uani 1 1 d . . .
C37' C 0.4015(8) 1.4386(6) -0.3285(6) 0.074(2) Uani 1 1 d . . .
H37B H 0.3219 1.4346 -0.3514 0.089 Uiso 1 1 calc R . .
C38' C 0.4389(9) 1.5311(6) -0.3816(7) 0.093(3) Uani 1 1 d . . .
H38B H 0.3859 1.5925 -0.4411 0.112 Uiso 1 1 calc R . .
C39' C 0.5519(9) 1.5343(7) -0.3487(8) 0.118(4) Uani 1 1 d . . .
H39B H 0.5780 1.5996 -0.3857 0.142 Uiso 1 1 calc R . .
C40' C 0.6320(9) 1.4474(8) -0.2639(10) 0.133(5) Uani 1 1 d . . .
H40B H 0.7131 1.4514 -0.2434 0.159 Uiso 1 1 calc R . .
C41' C 0.5927(7) 1.3550(7) -0.2094(7) 0.091(3) Uani 1 1 d . . .
H41B H 0.6457 1.2944 -0.1495 0.109 Uiso 1 1 calc R . .
O2A O 0.3575(13) 1.3307(13) 0.2397(13) 0.073(5) Uani 0.335(6) 1 d P A 2
N1A N 0.3433(10) 1.3078(7) 0.0957(8) 0.022(2) Uani 0.335(6) 1 d P A 2
C9A C 0.395(2) 1.6073(14) 0.0131(11) 0.113(6) Uani 0.335(6) 1 d PD A 2
H9AA H 0.4264 1.6648 0.0103 0.136 Uiso 0.335(6) 1 calc PR A 2
C10A C 0.394(2) 1.5883(14) -0.0728(9) 0.153(17) Uani 0.335(6) 1 d PD A 2
H10C H 0.4048 1.6358 -0.1418 0.184 Uiso 0.335(6) 1 calc PR A 2
C11A C 0.3751(15) 1.4844(12) -0.0352(11) 0.065(6) Uani 0.335(6) 1 d PD A 2
H11C H 0.3675 1.4616 -0.0866 0.079 Uiso 0.335(6) 1 calc PR A 2
C12A C 0.3650(15) 1.4079(11) 0.0642(7) 0.056(5) Uani 0.335(6) 1 d PD A 2

loop_
_atom_site_aniso_label
_atom_site_aniso_U_11
_atom_site_aniso_U_22
_atom_site_aniso_U_33
_atom_site_aniso_U_23
_atom_site_aniso_U_13
_atom_site_aniso_U_12
S1 0.0605(9) 0.1054(14) 0.0308(7) -0.0306(8) 0.0106(6) -0.0450(9)
O1 0.0386(19) 0.059(2) 0.0274(18) -0.0158(17) 0.0007(15) -0.0168(17)
O2 0.042(2) 0.117(4) 0.0206(18) -0.018(2) -0.0038(16) -0.009(2)
O3 0.037(2) 0.088(3) 0.050(2) -0.043(2) 0.0166(17) -0.034(2)
O4 0.046(2) 0.085(3) 0.058(2) -0.046(2) 0.0127(19) -0.035(2)
O5 0.0304(18) 0.056(2) 0.044(2) -0.0161(19) -0.0011(15) -0.0153(17)
O6 0.042(2) 0.080(3) 0.090(4) -0.036(3) -0.017(2) -0.014(2)
O7 0.0316(17) 0.069(2) 0.0257(17) -0.0172(17) 0.0044(14) -0.0246(17)
O8 0.037(2) 0.105(4) 0.037(2) -0.023(2) 0.0097(17) -0.028(2)
O9 0.062(2) 0.059(3) 0.043(2) -0.019(2) 0.0096(18) -0.035(2)
O10 0.157(6) 0.142(6) 0.045(3) -0.033(3) 0.007(3) -0.098(5)
N1 0.048(3) 0.071(3) 0.038(3) 0.001(3) -0.006(2) -0.028(3)
C1 0.042(3) 0.063(4) 0.023(2) -0.016(3) 0.007(2) -0.028(3)
C2 0.029(3) 0.083(4) 0.039(3) -0.038(3) 0.016(2) -0.026(3)
C3 0.031(3) 0.061(4) 0.035(3) -0.019(3) 0.008(2) -0.025(2)
C4 0.032(2) 0.055(3) 0.027(2) -0.019(2) 0.004(2) -0.023(2)
C5 0.038(3) 0.055(3) 0.025(2) -0.015(2) 0.005(2) -0.027(2)
C6 0.037(3) 0.095(5) 0.020(2) -0.014(3) 0.002(2) -0.019(3)
C7 0.033(3) 0.090(5) 0.038(3) 0.010(3) 0.000(3) -0.012(3)
C8 0.051(4) 0.072(5) 0.074(5) 0.022(4) -0.002(3) -0.022(4)
C9 0.076(5) 0.075(5) 0.080(6) 0.013(5) 0.001(5) -0.015(4)
C10 0.063(5) 0.102(7) 0.069(6) 0.030(5) 0.016(4) -0.007(5)
C11 0.048(4) 0.111(7) 0.035(3) -0.006(4) -0.009(3) 0.018(4)
C12 0.047(4) 0.109(6) 0.021(3) 0.004(3) 0.010(3) -0.019(4)
C13 0.049(3) 0.076(4) 0.037(3) -0.031(3) 0.014(2) -0.034(3)
C14 0.048(3) 0.053(3) 0.040(3) -0.021(3) 0.011(2) -0.026(3)
C15 0.069(5) 0.092(5) 0.051(4) -0.045(4) 0.001(3) -0.003(4)
C16 0.081(6) 0.143(8) 0.071(5) -0.073(6) 0.001(4) 0.006(5)
C17 0.068(5) 0.095(6) 0.089(6) -0.061(5) 0.008(4) -0.003(4)
C18 0.046(4) 0.101(6) 0.080(5) -0.054(5) -0.006(3) -0.007(4)
C19 0.046(3) 0.094(5) 0.073(4) -0.055(4) 0.006(3) -0.024(3)
C20 0.034(3) 0.076(5) 0.060(4) -0.027(4) -0.005(3) -0.009(3)
C21 0.042(4) 0.066(5) 0.133(8) -0.031(5) -0.028(4) -0.001(3)
C22 0.042(4) 0.069(5) 0.101(6) -0.012(4) -0.014(4) -0.005(3)
C23 0.060(5) 0.075(6) 0.143(9) -0.022(6) -0.012(5) -0.006(4)
C24 0.120(10) 0.081(8) 0.261(19) 0.002(9) -0.092(11) -0.003(7)
C25 0.137(11) 0.072(7) 0.32(2) 0.016(10) -0.148(14) 0.005(7)
C26 0.089(7) 0.075(6) 0.194(12) -0.016(7) -0.085(8) 0.013(5)
C27 0.034(3) 0.041(3) 0.030(2) -0.012(2) 0.008(2) -0.017(2)
C28 0.059(3) 0.068(4) 0.029(3) -0.017(3) 0.005(2) -0.042(3)
C29 0.086(5) 0.160(8) 0.029(3) -0.008(4) -0.001(3) -0.089(6)
C30 0.131(9) 0.37(2) 0.037(4) -0.016(7) -0.004(5) -0.183(12)
C31 0.201(13) 0.49(3) 0.034(4) -0.063(9) 0.036(6) -0.267(18)
C32 0.132(8) 0.260(14) 0.045(4) -0.064(6) 0.038(5) -0.146(9)
C33 0.077(4) 0.099(5) 0.033(3) -0.025(3) 0.012(3) -0.054(4)
C34 0.041(3) 0.059(4) 0.038(3) -0.012(3) 0.009(2) -0.025(3)
C35 0.094(5) 0.091(5) 0.042(3) -0.037(4) 0.019(3) -0.059(4)
C36 0.086(5) 0.087(5) 0.060(4) -0.046(4) 0.030(4) -0.059(4)
C37 0.152(8) 0.139(8) 0.067(5) -0.075(5) 0.054(5) -0.108(7)
C38 0.172(9) 0.112(7) 0.084(5) -0.073(5) 0.062(6) -0.112(7)
C39 0.141(8) 0.093(6) 0.079(5) -0.059(5) 0.063(5) -0.087(6)
C40 0.093(5) 0.067(4) 0.059(4) -0.033(4) 0.027(4) -0.049(4)
C41 0.071(4) 0.062(4) 0.055(4) -0.036(3) 0.012(3) -0.040(3)
S1' 0.0341(7) 0.0402(7) 0.0771(10) -0.0339(7) 0.0127(6) -0.0091(5)
O1' 0.0337(18) 0.040(2) 0.044(2) -0.0217(17) -0.0039(16) -0.0004(15)
O2' 0.047(3) 0.044(3) 0.072(4) -0.028(3) -0.006(3) -0.009(3)
O3' 0.0302(17) 0.048(2) 0.044(2) -0.0287(17) 0.0092(15) -0.0150(15)
O4' 0.034(2) 0.077(3) 0.070(3) -0.032(2) 0.0135(19) -0.024(2)
O5' 0.0274(16) 0.0346(18) 0.0423(19) -0.0195(16) -0.0016(14) -0.0042(14)
O6' 0.042(2) 0.054(3) 0.055(3) -0.002(2) -0.0180(19) -0.0207(19)
O7' 0.0269(17) 0.042(2) 0.044(2) -0.0221(17) 0.0022(14) -0.0031(14)
O8' 0.0340(19) 0.060(2) 0.053(2) -0.035(2) 0.0007(17) -0.0069(17)
O9' 0.062(3) 0.042(2) 0.044(2) -0.0080(19) -0.0117(19) -0.0094(19)
O10' 0.089(3) 0.060(3) 0.042(2) -0.023(2) -0.011(2) -0.006(2)
N1' 0.047(4) 0.044(4) 0.081(6) -0.013(4) -0.007(4) -0.017(4)
C1' 0.024(2) 0.042(3) 0.047(3) -0.023(3) -0.005(2) -0.003(2)
C2' 0.025(2) 0.041(3) 0.045(3) -0.026(2) -0.001(2) -0.007(2)
C3' 0.031(2) 0.029(2) 0.036(3) -0.015(2) -0.004(2) -0.0070(19)
C4' 0.029(2) 0.040(3) 0.041(3) -0.021(2) 0.001(2) -0.008(2)
C5' 0.031(3) 0.037(3) 0.045(3) -0.022(2) -0.001(2) -0.004(2)
C6' 0.046(3) 0.040(3) 0.046(3) -0.025(3) 0.011(2) -0.011(2)
C7' 0.046(3) 0.043(4) 0.090(5) -0.021(4) 0.003(3) -0.019(3)
C8' 0.119(9) 0.078(7) 0.34(2) -0.105(11) 0.089(11) -0.042(7)
C9' 0.088(9) 0.046(6) 0.170(16) -0.011(8) 0.028(9) -0.036(7)
C10' 0.073(7) 0.067(7) 0.117(10) -0.053(7) 0.031(7) -0.046(6)
C11' 0.046(5) 0.082(7) 0.109(9) -0.060(7) -0.001(5) -0.020(5)
C12' 0.050(5) 0.043(5) 0.067(6) -0.036(4) 0.022(4) -0.018(4)
C13' 0.035(3) 0.050(3) 0.064(4) -0.038(3) 0.017(3) -0.018(2)
C14' 0.071(4) 0.100(5) 0.055(4) -0.058(4) 0.031(3) -0.062(4)
C15' 0.105(6) 0.193(10) 0.098(6) -0.117(7) 0.066(5) -0.112(7)
C16' 0.239(16) 0.45(3) 0.108(8) -0.193(14) 0.120(10) -0.279(19)
C17' 0.210(14) 0.60(4) 0.077(7) -0.165(14) 0.069(8) -0.30(2)
C18' 0.186(12) 0.49(3) 0.060(5) -0.104(10) 0.041(7) -0.269(18)
C19' 0.090(5) 0.202(10) 0.054(4) -0.072(5) 0.034(4) -0.112(6)
C20' 0.025(2) 0.049(3) 0.038(3) -0.014(3) 0.004(2) -0.012(2)
C21' 0.033(3) 0.046(3) 0.055(3) 0.006(3) -0.007(2) -0.018(2)
C22' 0.052(4) 0.052(4) 0.090(5) 0.016(4) -0.019(4) -0.024(3)
C23' 0.077(5) 0.054(5) 0.170(10) 0.040(6) -0.051(6) -0.032(4)
C24' 0.118(8) 0.033(4) 0.297(18) 0.048(7) -0.116(10) -0.029(5)
C25' 0.128(8) 0.048(5) 0.232(14) 0.009(6) -0.094(9) -0.042(5)
C26' 0.077(5) 0.035(4) 0.129(7) 0.008(4) -0.046(5) -0.024(3)
C27' 0.037(3) 0.037(3) 0.035(3) -0.016(2) 0.006(2) -0.007(2)
C28' 0.039(3) 0.070(4) 0.044(3) -0.035(3) 0.004(2) 0.000(3)
C29' 0.050(3) 0.067(4) 0.042(3) -0.030(3) -0.004(3) 0.004(3)
C30' 0.063(5) 0.119(7) 0.076(5) -0.064(5) -0.027(4) 0.037(4)
C31' 0.053(5) 0.236(13) 0.123(8) -0.142(9) -0.020(5) 0.047(6)
C32' 0.058(5) 0.228(12) 0.103(7) -0.131(8) -0.007(4) 0.014(6)
C33' 0.050(4) 0.141(8) 0.058(4) -0.065(5) -0.008(3) 0.016(4)
C34' 0.050(3) 0.042(3) 0.043(3) -0.016(3) -0.005(3) -0.005(3)
C35' 0.049(3) 0.046(3) 0.040(3) -0.023(3) -0.005(3) 0.007(3)
C36' 0.065(4) 0.043(4) 0.058(4) -0.016(3) 0.004(3) 0.000(3)
C37' 0.073(5) 0.057(4) 0.069(5) -0.018(4) -0.015(4) -0.003(4)
C38' 0.094(6) 0.039(4) 0.086(6) 0.012(4) -0.034(5) 0.003(4)
C39' 0.080(6) 0.061(5) 0.129(8) 0.016(5) -0.025(6) 0.006(4)
C40' 0.067(5) 0.083(6) 0.167(10) 0.014(7) -0.026(6) -0.017(5)
C41' 0.050(4) 0.061(5) 0.104(6) 0.003(4) -0.024(4) 0.002(3)
O2A 0.050(7) 0.082(10) 0.115(12) -0.082(10) -0.004(8) 0.004(7)
N1A 0.027(5) 0.007(4) 0.026(5) -0.005(4) -0.013(4) 0.002(4)
C9A 0.088(9) 0.046(6) 0.170(16) -0.011(8) 0.028(9) -0.036(7)
C10A 0.12(3) 0.069(18) 0.25(5) -0.06(2) 0.08(3) -0.032(18)
C11A 0.035(9) 0.041(10) 0.077(13) 0.011(9) -0.001(8) -0.012(7)
C12A 0.035(8) 0.014(7) 0.092(15) -0.004(9) -0.018(9) 0.000(6)

loop_
_atom_type_symbol
_atom_type_description
_atom_type_scat_dispersion_real
_atom_type_scat_dispersion_imag
_atom_type_scat_source
C C 0.0033 0.0016 'International Tables Vol C Tables 4.2.6.8 and 6.1.1.4'
H H 0.0000 0.0000 'International Tables Vol C Tables 4.2.6.8 and 6.1.1.4'
N N 0.0061 0.0033 'International Tables Vol C Tables 4.2.6.8 and 6.1.1.4'
O O 0.0106 0.0060 'International Tables Vol C Tables 4.2.6.8 and 6.1.1.4'
S S 0.1246 0.1234 'International Tables Vol C Tables 4.2.6.8 and 6.1.1.4'

loop_
_geom_angle_atom_site_label_1
_geom_angle_atom_site_label_2
_geom_angle_atom_site_label_3
_geom_angle
_geom_angle_site_symmetry_1
_geom_angle_site_symmetry_3
_geom_angle_publ_flag
C6 S1 C1 99.2(3) . . ?
C1 O1 C5 113.0(4) . . ?
C12 O2 C6 103.5(5) . . ?
C13 O3 C2 117.0(4) . . ?
C20 O5 C3 117.2(4) . . ?
C27 O7 C4 117.4(4) . . ?
C35 O9 C34 116.2(5) . . ?
C6 N1 C7 104.1(5) . . ?
O1 C1 C2 109.8(4) . . ?
O1 C1 S1 107.2(3) . . ?
C2 C1 S1 109.4(4) . . ?
O3 C2 C1 111.7(4) . . ?
O3 C2 C3 105.4(4) . . ?
C1 C2 C3 110.4(4) . . ?
O5 C3 C4 109.3(4) . . ?
O5 C3 C2 107.8(4) . . ?
C4 C3 C2 108.9(4) . . ?
O7 C4 C3 105.8(4) . . ?
O7 C4 C5 111.1(4) . . ?
C3 C4 C5 109.1(4) . . ?
O1 C5 C34 106.3(4) . . ?
O1 C5 C4 106.8(4) . . ?
C34 C5 C4 113.3(4) . . ?
N1 C6 O2 115.3(6) . . ?
N1 C6 S1 131.8(4) . . ?
O2 C6 S1 112.9(5) . . ?
C12 C7 C8 120.9(7) . . ?
C12 C7 N1 108.5(7) . . ?
C8 C7 N1 130.6(6) . . ?
C7 C8 C9 119.2(8) . . ?
C8 C9 C10 118.4(10) . . ?
C9 C10 C11 124.2(8) . . ?
C10 C11 C12 114.1(8) . . ?
C7 C12 O2 108.6(6) . . ?
C7 C12 C11 123.1(9) . . ?
O2 C12 C11 128.2(8) . . ?
O4 C13 O3 122.9(5) . . ?
O4 C13 C14 124.7(5) . . ?
O3 C13 C14 112.4(5) . . ?
C15 C14 C19 119.8(6) . . ?
C15 C14 C13 118.1(5) . . ?
C19 C14 C13 122.2(5) . . ?
C16 C15 C14 120.1(7) . . ?
C17 C16 C15 120.9(7) . . ?
C16 C17 C18 120.1(7) . . ?
C17 C18 C19 120.7(7) . . ?
C18 C19 C14 118.2(6) . . ?
O6 C20 O5 122.4(6) . . ?
O6 C20 C21 123.8(6) . . ?
O5 C20 C21 113.8(5) . . ?
C22 C21 C26 120.0 . . ?
C22 C21 C20 122.4(4) . . ?
C26 C21 C20 117.5(4) . . ?
C21 C22 C23 120.0 . . ?
C22 C23 C24 120.0 . . ?
C25 C24 C23 120.0 . . ?
C24 C25 C26 120.0 . . ?
C25 C26 C21 120.0 . . ?
O8 C27 O7 122.5(4) . . ?
O8 C27 C28 123.9(4) . . ?
O7 C27 C28 113.6(4) . . ?
C29 C28 C33 120.0 . . ?
C29 C28 C27 122.4(3) . . ?
C33 C28 C27 117.4(3) . . ?
C28 C29 C30 120.0 . . ?
C31 C30 C29 120.0 . . ?
C32 C31 C30 120.0 . . ?
C31 C32 C33 120.0 . . ?
C32 C33 C28 120.0 . . ?
O9 C34 C5 109.6(4) . . ?
O10 C35 O9 121.4(7) . . ?
O10 C35 C36 125.9(6) . . ?
O9 C35 C36 112.5(6) . . ?
C41 C36 C37 119.0(7) . . ?
C41 C36 C35 121.9(6) . . ?
C37 C36 C35 119.1(7) . . ?
C38 C37 C36 120.4(7) . . ?
C39 C38 C37 121.0(6) . . ?
C38 C39 C40 120.9(7) . . ?
C39 C40 C41 119.5(7) . . ?
C36 C41 C40 119.1(6) . . ?
C6' S1' C1' 99.9(2) . . ?
C1' O1' C5' 112.8(4) . . ?
C12' O2' C6' 104.4(5) . . ?
C13' O3' C2' 116.9(4) . . ?
C20' O5' C3' 117.0(4) . . ?
C27' O7' C4' 117.3(4) . . ?
C35' O9' C34' 116.7(5) . . ?
C6' N1' C7' 105.8(6) . . ?
O1' C1' C2' 108.6(4) . . ?
O1' C1' S1' 108.1(3) . . ?
C2' C1' S1' 109.8(4) . . ?
O3' C2' C3' 107.9(4) . . ?
O3' C2' C1' 110.3(4) . . ?
C3' C2' C1' 107.0(4) . . ?
O5' C3' C2' 109.4(4) . . ?
O5' C3' C4' 107.5(4) . . ?
C2' C3' C4' 110.5(4) . . ?
O7' C4' C3' 106.0(4) . . ?
O7' C4' C5' 109.6(4) . . ?
C3' C4' C5' 109.5(4) . . ?
O1' C5' C34' 105.8(4) . . ?
O1' C5' C4' 108.3(4) . . ?
C34' C5' C4' 113.1(4) . . ?
N1' C6' O2A 63.7(8) . . ?
N1' C6' N1A 61.3(6) . . ?
O2A C6' N1A 116.2(10) . . ?
N1' C6' O2' 114.3(6) . . ?
O2A C6' O2' 68.2(7) . . ?
N1A C6' O2' 108.7(6) . . ?
N1' C6' S1' 129.9(5) . . ?
O2A C6' S1' 131.9(9) . . ?
N1A C6' S1' 107.9(5) . . ?
O2' C6' S1' 115.3(4) . . ?
C12A C7' C8' 101.3(7) . . ?
C12A C7' C12' 100.5(7) . . ?
C8' C7' C12' 120.0 . . ?
C12A C7' N1' 63.6(7) . . ?
C8' C7' N1' 132.5(5) . . ?
C12' C7' N1' 107.2(4) . . ?
C12A C7' O2A 108.6(8) . . ?
C8' C7' O2A 146.7(6) . . ?
C12' C7' O2A 68.9(6) . . ?
N1' C7' O2A 55.3(6) . . ?
C9A C8' C9' 58.0(8) . . ?
C9A C8' C7' 129.3(8) . . ?
C9' C8' C7' 120.0 . . ?
C8' C9' C10' 120.0 . . ?
C9' C10' C11' 120.0 . . ?
C12' C11' C10' 120.0 . . ?
O2' C12' C11' 132.0(4) . . ?
O2' C12' C7' 108.0(4) . . ?
C11' C12' C7' 120.0 . . ?
O4' C13' O3' 123.4(5) . . ?
O4' C13' C14' 123.7(5) . . ?
O3' C13' C14' 112.8(4) . . ?
C15' C14' C19' 120.0 . . ?
C15' C14' C13' 118.7(3) . . ?
C19' C14' C13' 121.0(3) . . ?
C14' C15' C16' 120.0 . . ?
C17' C16' C15' 120.0 . . ?
C16' C17' C18' 120.0 . . ?
C19' C18' C17' 120.0 . . ?
C18' C19' C14' 120.0 . . ?
O6' C20' O5' 124.3(5) . . ?
O6' C20' C21' 125.0(5) . . ?
O5' C20' C21' 110.7(4) . . ?
C26' C21' C22' 118.8(6) . . ?
C26' C21' C20' 122.0(5) . . ?
C22' C21' C20' 119.2(5) . . ?
C23' C22' C21' 120.5(7) . . ?
C24' C23' C22' 120.1(7) . . ?
C23' C24' C25' 120.4(8) . . ?
C26' C25' C24' 119.8(8) . . ?
C21' C26' C25' 120.3(7) . . ?
O8' C27' O7' 123.6(4) . . ?
O8' C27' C28' 124.4(5) . . ?
O7' C27' C28' 111.9(4) . . ?
C29' C28' C33' 119.1(5) . . ?
C29' C28' C27' 122.9(5) . . ?
C33' C28' C27' 118.0(5) . . ?
C30' C29' C28' 120.3(6) . . ?
C31' C30' C29' 120.4(6) . . ?
C30' C31' C32' 120.1(7) . . ?
C33' C32' C31' 119.8(7) . . ?
C32' C33' C28' 120.2(6) . . ?
O9' C34' C5' 106.5(4) . . ?
O10' C35' O9' 122.5(6) . . ?
O10' C35' C36' 125.3(6) . . ?
O9' C35' C36' 112.2(6) . . ?
C41' C36' C37' 119.3(7) . . ?
C41' C36' C35' 122.2(6) . . ?
C37' C36' C35' 118.3(7) . . ?
C38' C37' C36' 120.9(8) . . ?
C39' C38' C37' 118.5(7) . . ?
C38' C39' C40' 122.7(10) . . ?
C41' C40' C39' 118.6(10) . . ?
C40' C41' C36' 120.0(7) . . ?
C6' O2A C7' 102.3(11) . . ?
C12A N1A C6' 103.1(7) . . ?
C8' C9A C10A 119.7(6) . . ?
C11A C10A C9A 104.6(11) . . ?
C10A C11A C12A 131.4(17) . . ?
N1A C12A C7' 108.4(9) . . ?
N1A C12A C11A 128.4(12) . . ?
C7' C12A C11A 123.1(14) . . ?

loop_
_geom_bond_atom_site_label_1
_geom_bond_atom_site_label_2
_geom_bond_distance
_geom_bond_site_symmetry_2
_geom_bond_publ_flag
S1 C6 1.732(8) . ?
S1 C1 1.803(5) . ?
O1 C1 1.417(6) . ?
O1 C5 1.442(5) . ?
O2 C12 1.380(10) . ?
O2 C6 1.398(6) . ?
O3 C13 1.360(7) . ?
O3 C2 1.446(6) . ?
O4 C13 1.204(7) . ?
O5 C20 1.355(7) . ?
O5 C3 1.440(7) . ?
O6 C20 1.220(8) . ?
O7 C27 1.355(6) . ?
O7 C4 1.438(5) . ?
O8 C27 1.193(6) . ?
O9 C35 1.349(7) . ?
O9 C34 1.448(7) . ?
O10 C35 1.214(9) . ?
N1 C6 1.283(9) . ?
N1 C7 1.435(8) . ?
C1 C2 1.518(8) . ?
C2 C3 1.526(7) . ?
C3 C4 1.525(7) . ?
C4 C5 1.525(7) . ?
C5 C34 1.501(8) . ?
C7 C12 1.368(10) . ?
C7 C8 1.389(12) . ?
C8 C9 1.388(10) . ?
C9 C10 1.398(15) . ?
C10 C11 1.406(15) . ?
C11 C12 1.406(10) . ?
C13 C14 1.472(8) . ?
C14 C15 1.374(8) . ?
C14 C19 1.414(9) . ?
C15 C16 1.374(10) . ?
C16 C17 1.355(11) . ?
C17 C18 1.377(10) . ?
C18 C19 1.389(10) . ?
C20 C21 1.486(8) . ?
C21 C22 1.3900 . ?
C21 C26 1.3900 . ?
C22 C23 1.3900 . ?
C23 C24 1.3900 . ?
C24 C25 1.3900 . ?
C25 C26 1.3900 . ?
C27 C28 1.446(6) . ?
C28 C29 1.3900 . ?
C28 C33 1.3900 . ?
C29 C30 1.3900 . ?
C30 C31 1.3900 . ?
C31 C32 1.3900 . ?
C32 C33 1.3900 . ?
C35 C36 1.484(10) . ?
C36 C41 1.365(9) . ?
C36 C37 1.414(9) . ?
C37 C38 1.354(12) . ?
C38 C39 1.334(11) . ?
C39 C40 1.377(9) . ?
C40 C41 1.416(9) . ?
S1' C6' 1.737(6) . ?
S1' C1' 1.815(5) . ?
O1' C1' 1.412(6) . ?
O1' C5' 1.449(6) . ?
O2' C12' 1.341(7) . ?
O2' C6' 1.416(8) . ?
O3' C13' 1.350(6) . ?
O3' C2' 1.432(6) . ?
O4' C13' 1.214(6) . ?
O5' C20' 1.349(6) . ?
O5' C3' 1.448(6) . ?
O6' C20' 1.192(6) . ?
O7' C27' 1.355(6) . ?
O7' C4' 1.450(6) . ?
O8' C27' 1.218(6) . ?
O9' C35' 1.343(7) . ?
O9' C34' 1.460(7) . ?
O10' C35' 1.203(7) . ?
N1' C6' 1.235(9) . ?
N1' C7' 1.424(9) . ?
C1' C2' 1.531(7) . ?
C2' C3' 1.509(7) . ?
C3' C4' 1.513(7) . ?
C4' C5' 1.530(7) . ?
C5' C34' 1.509(7) . ?
C6' O2A 1.283(13) . ?
C6' N1A 1.398(11) . ?
C7' C12A 1.384(5) . ?
C7' C8' 1.3900 . ?
C7' C12' 1.3900 . ?
C7' O2A 1.442(18) . ?
C8' C9A 1.383(5) . ?
C8' C9' 1.3900 . ?
C9' C10' 1.3900 . ?
C10' C11' 1.3900 . ?
C11' C12' 1.3900 . ?
C13' C14' 1.478(7) . ?
C14' C15' 1.3900 . ?
C14' C19' 1.3900 . ?
C15' C16' 1.3900 . ?
C16' C17' 1.3900 . ?
C17' C18' 1.3900 . ?
C18' C19' 1.3900 . ?
C20' C21' 1.480(8) . ?
C21' C26' 1.359(9) . ?
C21' C22' 1.396(8) . ?
C22' C23' 1.378(11) . ?
C23' C24' 1.331(13) . ?
C24' C25' 1.390(12) . ?
C25' C26' 1.379(11) . ?
C27' C28' 1.472(7) . ?
C28' C29' 1.383(8) . ?
C28' C33' 1.397(8) . ?
C29' C30' 1.379(9) . ?
C30' C31' 1.367(11) . ?
C31' C32' 1.388(12) . ?
C32' C33' 1.375(10) . ?
C35' C36' 1.488(9) . ?
C36' C41' 1.358(10) . ?
C36' C37' 1.388(9) . ?
C37' C38' 1.350(11) . ?
C38' C39' 1.334(13) . ?
C39' C40' 1.371(12) . ?
C40' C41' 1.363(12) . ?
N1A C12A 1.358(16) . ?
C9A C10A 1.388(5) . ?
C10A C11A 1.387(5) . ?
C11A C12A 1.388(5) . ?
